data_1539720
loop_
_publ_author_name
'Dascoulidou, A.'
'Mueller, P.'
'Bronger, W.'

_publ_section_title
;
 Ternaere Mangan-Verbindungen A Mn X (A= Mg, Ca, Sr, oder Ba; X= Si, Ge
 oder Sn): Neutronenbeugungsuntersuchungen zur Charakterisierung der
 magnetischen Eigenschaften
;
_journal_name_full 'Zeitschrift fuer Anorganische und Allgemeine Chemie'
_journal_page_first 124
_journal_page_last 128
_journal_volume 624
_journal_year 1998
_chemical_formula_sum 'Ge Mn Sr'
_chemical_name_systematic 'Sr Mn Ge'
_space_group_IT_number 129
_symmetry_space_group_name_Hall 'P 4ab 2ab -1ab'
_symmetry_space_group_name_H-M 'P 4/n m m :1'
_cell_angle_alpha 90
_cell_angle_beta 90
_cell_angle_gamma 90
_cell_formula_units_Z 2
_cell_length_a 4.398
_cell_length_b 4.398
_cell_length_c 7.518
_cell_volume 145.416
_citation_journal_id_ASTM ZAACAB
_cod_data_source_file Dascoulidou_ZAACAB_1998_1816.cif
_cod_data_source_block Ge1Mn1Sr1
_cod_original_cell_volume 145.4162
_cod_original_sg_symbol_Hall '-P 4a 2a (x-1/4,y+1/4,z)'
_cod_original_formula_sum 'Ge1 Mn1 Sr1'
_cod_database_code 1539720

loop_
_symmetry_equiv_pos_as_xyz
x,y,z
-y+1/2,x+1/2,z
-x,-y,z
y+1/2,-x+1/2,z
x+1/2,-y+1/2,-z
y,x,-z
-x+1/2,y+1/2,-z
-y,-x,-z
-x+1/2,-y+1/2,-z
y,-x,-z
x+1/2,y+1/2,-z
-y,x,-z
-x,y,z
-y+1/2,-x+1/2,z
x,-y,z
y+1/2,x+1/2,z

loop_
_atom_site_label
_atom_site_type_symbol
_atom_site_fract_x
_atom_site_fract_y
_atom_site_fract_z
_atom_site_occupancy
_atom_site_U_iso_or_equiv
Sr1 Sr+2 0 0.5 0.168 1 0.0
Mn1 Mn+2 0 0 0 1 0.0
Ge1 Ge-4 0 0.5 0.708 1 0.0
